data_4333402
loop_
_publ_author_name
'Caruso, Francesco'
'Pettinari, Claudio'
'Marchetti, Fabio'
'Natanti, Paolo'
'Phillips, Christine'
'Tanski, Joseph'
'Rossi, Miriam'

_publ_section_title
;
 Synthesis, molecular structure (X-ray and DFT), and solution behavior of
 titanium 4-Acyl-5-pyrazolonates. Correlations with related antitumor
 beta-diketonato derivatives.
;
_journal_issue 18
_journal_name_full 'Inorganic chemistry'
_journal_page_first 7553
_journal_page_last 7560
_journal_paper_doi 10.1021/ic700935x
_journal_volume 46
_journal_year 2007
_chemical_formula_moiety 'C68 H86 N8 O11 Ti2'
_chemical_formula_sum 'C68 H86 N8 O11 Ti2'
_chemical_formula_weight 1287.19
_chemical_name_systematic
;
di-mu-Oxo-bis(4-(3,3-dimethylbutanoyl-3-methyl-1-phenyl)pyrazolon-
5-ato-O,O')-ethoxy-titanium(iv)
;
_space_group_IT_number 15
_symmetry_cell_setting monoclinic
_symmetry_space_group_name_Hall '-C 2yc'
_symmetry_space_group_name_H-M 'C 1 2/c 1'
_atom_sites_solution_hydrogens geom
_atom_sites_solution_primary direct
_atom_sites_solution_secondary difmap
_audit_creation_date 2007-03-11
_audit_creation_method SHELXL-97
_cell_angle_alpha 90.00
_cell_angle_beta 108.744(2)
_cell_angle_gamma 90.00
_cell_formula_units_Z 4
_cell_length_a 25.298(3)
_cell_length_b 13.1985(14)
_cell_length_c 22.0359(19)
_cell_measurement_temperature 243(2)
_cell_volume 6967.5(13)
_computing_cell_refinement 'Bruker SMART'
_computing_data_collection 'Bruker SMART'
_computing_data_reduction 'Bruker SHELXTL'
_computing_molecular_graphics 'Bruker SHELXTL'
_computing_publication_material 'Bruker SHELXTL'
_computing_structure_refinement 'SHELXL-97 (Sheldrick, 1997)'
_computing_structure_solution 'SHELXS-97 (Sheldrick, 1990)'
_diffrn_ambient_temperature 243(2)
_diffrn_measured_fraction_theta_full 0.991
_diffrn_measured_fraction_theta_max 0.991
_diffrn_measurement_device_type 'CCD area detector'
_diffrn_measurement_method 'phi and omega scans'
_diffrn_radiation_monochromator graphite
_diffrn_radiation_source 'fine-focus sealed tube'
_diffrn_radiation_type MoK\a
_diffrn_radiation_wavelength 0.71073
_diffrn_reflns_av_R_equivalents 0.0395
_diffrn_reflns_av_sigmaI/netI 0.0688
_diffrn_reflns_limit_h_max 32
_diffrn_reflns_limit_h_min -31
_diffrn_reflns_limit_k_max 16
_diffrn_reflns_limit_k_min -17
_diffrn_reflns_limit_l_max 11
_diffrn_reflns_limit_l_min -27
_diffrn_reflns_number 15115
_diffrn_reflns_theta_full 27.50
_diffrn_reflns_theta_max 27.50
_diffrn_reflns_theta_min 1.70
_exptl_absorpt_coefficient_mu 0.291
_exptl_absorpt_correction_T_max 0.9715
_exptl_absorpt_correction_T_min 0.9576
_exptl_absorpt_correction_type empirical
_exptl_absorpt_process_details sadabs
_exptl_crystal_colour yellow
_exptl_crystal_density_diffrn 1.227
_exptl_crystal_density_method 'not measured'
_exptl_crystal_description block
_exptl_crystal_F_000 2728
_exptl_crystal_size_max 0.15
_exptl_crystal_size_mid 0.10
_exptl_crystal_size_min 0.10
_refine_diff_density_max 0.406
_refine_diff_density_min -0.297
_refine_diff_density_rms 0.047
_refine_ls_extinction_method none
_refine_ls_goodness_of_fit_ref 1.014
_refine_ls_hydrogen_treatment constr
_refine_ls_matrix_type full
_refine_ls_number_parameters 411
_refine_ls_number_reflns 7945
_refine_ls_number_restraints 0
_refine_ls_restrained_S_all 1.014
_refine_ls_R_factor_all 0.1461
_refine_ls_R_factor_gt 0.0641
_refine_ls_shift/su_max 0.022
_refine_ls_shift/su_mean 0.002
_refine_ls_structure_factor_coef Fsqd
_refine_ls_weighting_details 'calc w=1/[\s^2^(Fo^2^)+(0.0910P)^2^+0.0000P] where P=(Fo^2^+2Fc^2^)/3'
_refine_ls_weighting_scheme calc
_refine_ls_wR_factor_gt 0.1597
_refine_ls_wR_factor_ref 0.1911
_reflns_number_gt 4140
_reflns_number_total 7945
_reflns_threshold_expression >1.5sigma(I)
_cod_data_source_file ic700935xsup2.cif
_cod_data_source_block Ti-dinuclear
_cod_depositor_comments 'Adding full bibliography for 4333401--4333402.cif.'
_cod_original_cell_volume 6967.6(12)
_cod_original_sg_symbol_H-M C2/c
_cod_database_code 4333402

loop_
_symmetry_equiv_pos_as_xyz
'x, y, z'
'-x, y, -z+1/2'
'x+1/2, y+1/2, z'
'-x+1/2, y+1/2, -z+1/2'
'-x, -y, -z'
'x, -y, z-1/2'
'-x+1/2, -y+1/2, -z'
'x+1/2, -y+1/2, z-1/2'

loop_
_atom_site_label
_atom_site_type_symbol
_atom_site_fract_x
_atom_site_fract_y
_atom_site_fract_z
_atom_site_U_iso_or_equiv
_atom_site_adp_type
_atom_site_occupancy
_atom_site_symmetry_multiplicity
_atom_site_calc_flag
_atom_site_refinement_flags
Ti Ti 0.07238(2) 0.11676(4) 0.26005(3) 0.0583(2) Uani 1 1 d .
O3 O 0.08160(12) 0.19519(19) 0.20041(14) 0.0812(8) Uani 1 1 d .
O4 O 0.0000 0.1393(2) 0.2500 0.0553(8) Uani 1 2 d S
O11 O 0.09903(9) 0.21905(17) 0.32972(12) 0.0712(7) Uani 1 1 d .
O12 O 0.15687(10) 0.0766(2) 0.28691(13) 0.0843(8) Uani 1 1 d .
O21 O 0.06275(9) -0.00476(16) 0.20445(10) 0.0575(6) Uani 1 1 d .
O22 O 0.07655(9) 0.01046(18) 0.33180(10) 0.0635(7) Uani 1 1 d .
N11 N 0.16203(13) 0.3331(2) 0.39371(14) 0.0705(9) Uani 1 1 d .
N12 N 0.22007(15) 0.3476(3) 0.41716(18) 0.0938(11) Uani 1 1 d .
N21 N 0.06156(11) -0.17528(19) 0.17771(13) 0.0546(7) Uani 1 1 d .
N22 N 0.06545(14) -0.2695(2) 0.20806(15) 0.0706(9) Uani 1 1 d .
C11 C 0.14918(15) 0.2507(2) 0.35475(17) 0.0611(9) Uani 1 1 d .
C12 C 0.20014(14) 0.2107(3) 0.35128(18) 0.0640(9) Uani 1 1 d .
C13 C 0.24204(16) 0.2759(3) 0.3922(2) 0.0847(12) Uani 1 1 d .
C14 C 0.20193(15) 0.1239(3) 0.31693(19) 0.0687(10) Uani 1 1 d .
C15 C 0.25484(17) 0.0762(4) 0.3115(2) 0.1020(15) Uani 1 1 d .
H15A H 0.2864 0.1176 0.3369 0.122 Uiso 1 1 calc R
H15B H 0.2589 0.0095 0.3320 0.122 Uiso 1 1 calc R
C16 C 0.2608(2) 0.0621(4) 0.2462(3) 0.1154(18) Uani 1 1 d .
C17 C 0.2164(3) -0.0015(7) 0.2039(5) 0.273(6) Uani 1 1 d .
H17A H 0.1809 0.0334 0.1942 0.410 Uiso 1 1 calc R
H17B H 0.2145 -0.0651 0.2252 0.410 Uiso 1 1 calc R
H17C H 0.2244 -0.0148 0.1645 0.410 Uiso 1 1 calc R
C18 C 0.2595(3) 0.1685(7) 0.2197(4) 0.212(4) Uani 1 1 d .
H18A H 0.2234 0.1990 0.2144 0.318 Uiso 1 1 calc R
H18B H 0.2657 0.1656 0.1785 0.318 Uiso 1 1 calc R
H18C H 0.2885 0.2089 0.2492 0.318 Uiso 1 1 calc R
C19 C 0.3191(3) 0.0201(5) 0.2552(4) 0.184(3) Uani 1 1 d .
H19A H 0.3238 -0.0435 0.2785 0.276 Uiso 1 1 calc R
H19B H 0.3469 0.0683 0.2793 0.276 Uiso 1 1 calc R
H19C H 0.3236 0.0088 0.2137 0.276 Uiso 1 1 calc R
C21 C 0.06585(12) -0.0982(2) 0.22030(15) 0.0500(8) Uani 1 1 d .
C22 C 0.07382(13) -0.1435(2) 0.28089(15) 0.0540(8) Uani 1 1 d .
C23 C 0.07229(16) -0.2508(3) 0.26808(18) 0.0660(10) Uani 1 1 d .
C24 C 0.08031(13) -0.0851(3) 0.33640(16) 0.0549(9) Uani 1 1 d .
C25 C 0.09343(14) -0.1295(3) 0.40171(15) 0.0634(9) Uani 1 1 d .
H25A H 0.0837 -0.2016 0.3974 0.076 Uiso 1 1 calc R
H25B H 0.0697 -0.0968 0.4235 0.076 Uiso 1 1 calc R
C26 C 0.15497(17) -0.1192(3) 0.44443(18) 0.0761(11) Uani 1 1 d .
C27 C 0.1942(2) -0.1675(4) 0.4129(2) 0.1274(19) Uani 1 1 d .
H27A H 0.2325 -0.1513 0.4375 0.191 Uiso 1 1 calc R
H27B H 0.1859 -0.1416 0.3697 0.191 Uiso 1 1 calc R
H27C H 0.1893 -0.2404 0.4115 0.191 Uiso 1 1 calc R
C28 C 0.17123(17) -0.0090(4) 0.4582(2) 0.0998(15) Uani 1 1 d .
H28A H 0.2095 -0.0049 0.4864 0.150 Uiso 1 1 calc R
H28B H 0.1468 0.0226 0.4787 0.150 Uiso 1 1 calc R
H28C H 0.1678 0.0258 0.4184 0.150 Uiso 1 1 calc R
C29 C 0.1598(2) -0.1717(4) 0.5078(2) 0.1248(19) Uani 1 1 d .
H29A H 0.1965 -0.1590 0.5383 0.187 Uiso 1 1 calc R
H29B H 0.1544 -0.2440 0.5007 0.187 Uiso 1 1 calc R
H29C H 0.1315 -0.1453 0.5245 0.187 Uiso 1 1 calc R
C31 C 0.0702(4) 0.2557(9) 0.1599(5) 0.309(7) Uani 1 1 d .
H31A H 0.0568 0.3125 0.1797 0.371 Uiso 1 1 calc R
H31B H 0.0366 0.2273 0.1287 0.371 Uiso 1 1 calc R
C32 C 0.0945(4) 0.3010(7) 0.1237(4) 0.221(4) Uani 1 1 d .
H32A H 0.0815 0.3704 0.1164 0.331 Uiso 1 1 calc R
H32B H 0.0856 0.2658 0.0830 0.331 Uiso 1 1 calc R
H32C H 0.1346 0.3004 0.1447 0.331 Uiso 1 1 calc R
C110 C 0.30439(17) 0.2729(4) 0.4098(3) 0.138(2) Uani 1 1 d .
H11A H 0.3200 0.3354 0.4313 0.207 Uiso 1 1 calc R
H11B H 0.3147 0.2654 0.3713 0.207 Uiso 1 1 calc R
H11C H 0.3188 0.2161 0.4382 0.207 Uiso 1 1 calc R
C111 C 0.12716(19) 0.4000(3) 0.41398(18) 0.0677(10) Uani 1 1 d .
C112 C 0.1509(2) 0.4564(3) 0.4691(2) 0.0995(14) Uani 1 1 d .
H11D H 0.1891 0.4496 0.4919 0.119 Uiso 1 1 calc R
C113 C 0.1187(3) 0.5223(4) 0.4903(3) 0.1178(18) Uani 1 1 d .
H11E H 0.1347 0.5594 0.5282 0.141 Uiso 1 1 calc R
C114 C 0.0642(3) 0.5338(3) 0.4571(3) 0.1058(17) Uani 1 1 d .
H11F H 0.0424 0.5793 0.4719 0.127 Uiso 1 1 calc R
C115 C 0.0399(2) 0.4794(3) 0.4014(2) 0.0910(13) Uani 1 1 d .
H11G H 0.0019 0.4884 0.3781 0.109 Uiso 1 1 calc R
C116 C 0.07217(18) 0.4111(3) 0.38018(19) 0.0703(11) Uani 1 1 d .
H11H H 0.0560 0.3731 0.3427 0.084 Uiso 1 1 calc R
C210 C 0.0747(2) -0.3389(3) 0.3115(2) 0.1006(15) Uani 1 1 d .
H21A H 0.0719 -0.4014 0.2876 0.151 Uiso 1 1 calc R
H21B H 0.0439 -0.3347 0.3287 0.151 Uiso 1 1 calc R
H21C H 0.1098 -0.3377 0.3464 0.151 Uiso 1 1 calc R
C211 C 0.05714(13) -0.1731(3) 0.11233(16) 0.0535(8) Uani 1 1 d .
C212 C 0.05680(16) -0.0836(3) 0.08029(19) 0.0738(11) Uani 1 1 d .
H21D H 0.0595 -0.0212 0.1016 0.089 Uiso 1 1 calc R
C213 C 0.05247(18) -0.0870(4) 0.0161(2) 0.0838(12) Uani 1 1 d .
H21E H 0.0511 -0.0257 -0.0061 0.101 Uiso 1 1 calc R
C214 C 0.05020(18) -0.1747(4) -0.0157(2) 0.0935(14) Uani 1 1 d .
H21F H 0.0482 -0.1748 -0.0590 0.112 Uiso 1 1 calc R
C215 C 0.05081(19) -0.2643(4) 0.0163(2) 0.0922(13) Uani 1 1 d .
H21G H 0.0490 -0.3262 -0.0053 0.111 Uiso 1 1 calc R
C216 C 0.05405(16) -0.2638(3) 0.08025(18) 0.0728(10) Uani 1 1 d .
H21H H 0.0541 -0.3253 0.1018 0.087 Uiso 1 1 calc R

loop_
_atom_site_aniso_label
_atom_site_aniso_U_11
_atom_site_aniso_U_22
_atom_site_aniso_U_33
_atom_site_aniso_U_23
_atom_site_aniso_U_13
_atom_site_aniso_U_12
Ti 0.0474(4) 0.0531(4) 0.0717(5) -0.0112(3) 0.0155(3) -0.0018(3)
O3 0.099(2) 0.0605(16) 0.095(2) 0.0003(14) 0.0470(17) -0.0078(13)
O4 0.0462(18) 0.0504(18) 0.062(2) 0.000 0.0074(15) 0.000
O11 0.0465(14) 0.0690(15) 0.0972(18) -0.0301(14) 0.0217(13) -0.0082(11)
O12 0.0505(16) 0.0931(19) 0.105(2) -0.0348(16) 0.0187(15) 0.0051(13)
O21 0.0636(15) 0.0507(14) 0.0524(14) -0.0015(10) 0.0107(11) 0.0050(10)
O22 0.0612(16) 0.0662(16) 0.0526(14) -0.0092(12) 0.0034(11) 0.0146(11)
N11 0.064(2) 0.0629(19) 0.081(2) -0.0121(17) 0.0188(17) -0.0152(15)
N12 0.072(3) 0.089(3) 0.108(3) -0.023(2) 0.011(2) -0.0256(19)
N21 0.0606(18) 0.0529(17) 0.0532(18) -0.0061(14) 0.0222(13) -0.0012(13)
N22 0.107(3) 0.0463(17) 0.069(2) -0.0025(15) 0.0426(18) -0.0022(15)
C11 0.054(2) 0.058(2) 0.070(2) -0.0100(18) 0.0179(18) -0.0100(17)
C12 0.047(2) 0.063(2) 0.077(2) -0.0017(19) 0.0124(18) -0.0071(16)
C13 0.052(2) 0.091(3) 0.100(3) -0.008(3) 0.008(2) -0.017(2)
C14 0.050(2) 0.077(3) 0.079(3) 0.001(2) 0.020(2) 0.0059(19)
C15 0.052(3) 0.121(4) 0.130(4) 0.015(3) 0.024(3) 0.014(2)
C16 0.094(4) 0.111(4) 0.172(6) -0.020(4) 0.086(4) -0.007(3)
C17 0.170(8) 0.349(12) 0.358(13) -0.248(11) 0.164(8) -0.098(8)
C18 0.206(9) 0.261(10) 0.213(8) 0.075(8) 0.129(7) 0.025(7)
C19 0.127(5) 0.169(6) 0.314(10) -0.006(6) 0.153(6) 0.021(4)
C21 0.0399(18) 0.054(2) 0.055(2) -0.0062(17) 0.0141(15) 0.0022(14)
C22 0.055(2) 0.060(2) 0.050(2) -0.0001(16) 0.0204(16) 0.0051(15)
C23 0.087(3) 0.056(2) 0.065(3) 0.0039(18) 0.038(2) 0.0031(18)
C24 0.0393(19) 0.067(2) 0.057(2) -0.0005(18) 0.0126(15) 0.0111(15)
C25 0.067(2) 0.072(2) 0.053(2) -0.0035(18) 0.0218(18) 0.0100(18)
C26 0.070(3) 0.093(3) 0.057(2) 0.004(2) 0.0090(19) 0.016(2)
C27 0.076(3) 0.182(5) 0.114(4) -0.015(4) 0.016(3) 0.045(3)
C28 0.067(3) 0.130(4) 0.080(3) 0.004(3) -0.008(2) -0.003(3)
C29 0.138(5) 0.136(4) 0.074(3) 0.032(3) -0.002(3) 0.003(3)
C31 0.204(10) 0.443(17) 0.226(10) 0.210(12) -0.006(8) -0.060(10)
C32 0.232(10) 0.302(11) 0.178(7) 0.092(7) 0.135(7) 0.008(7)
C110 0.052(3) 0.121(4) 0.208(6) -0.028(4) -0.002(3) -0.012(3)
C111 0.092(3) 0.047(2) 0.070(3) -0.0045(18) 0.034(2) -0.0117(19)
C112 0.119(4) 0.080(3) 0.101(4) -0.026(3) 0.037(3) -0.025(3)
C113 0.161(6) 0.085(4) 0.118(5) -0.034(3) 0.059(4) -0.015(4)
C114 0.164(6) 0.065(3) 0.111(4) -0.012(3) 0.075(4) 0.005(3)
C115 0.120(4) 0.065(3) 0.101(4) 0.011(3) 0.055(3) 0.010(2)
C116 0.094(3) 0.053(2) 0.072(3) 0.0008(19) 0.038(2) 0.0009(19)
C210 0.166(5) 0.063(3) 0.086(3) 0.012(2) 0.060(3) 0.005(3)
C211 0.0407(19) 0.066(2) 0.057(2) -0.0046(18) 0.0199(15) 0.0029(15)
C212 0.091(3) 0.071(3) 0.068(3) 0.002(2) 0.038(2) 0.009(2)
C213 0.101(4) 0.091(3) 0.067(3) 0.014(2) 0.038(2) 0.011(2)
C214 0.094(4) 0.133(4) 0.057(3) -0.005(3) 0.030(2) 0.005(3)
C215 0.107(4) 0.105(4) 0.067(3) -0.029(3) 0.032(3) -0.008(3)
C216 0.083(3) 0.069(2) 0.070(3) -0.015(2) 0.030(2) -0.008(2)

loop_
_atom_type_symbol
_atom_type_description
_atom_type_scat_dispersion_real
_atom_type_scat_dispersion_imag
_atom_type_scat_source
C C 0.0033 0.0016 'International Tables Vol C Tables 4.2.6.8 and 6.1.1.4'
H H 0.0000 0.0000 'International Tables Vol C Tables 4.2.6.8 and 6.1.1.4'
N N 0.0061 0.0033 'International Tables Vol C Tables 4.2.6.8 and 6.1.1.4'
O O 0.0106 0.0060 'International Tables Vol C Tables 4.2.6.8 and 6.1.1.4'
Ti Ti 0.2776 0.4457 'International Tables Vol C Tables 4.2.6.8 and 6.1.1.4'

loop_
_geom_angle_atom_site_label_1
_geom_angle_atom_site_label_2
_geom_angle_atom_site_label_3
_geom_angle
_geom_angle_site_symmetry_1
O3 Ti O4 100.74(11) .
O3 Ti O21 91.96(11) .
O4 Ti O21 98.02(10) .
O3 Ti O11 94.84(12) .
O4 Ti O11 93.55(9) .
O21 Ti O11 165.26(10) .
O3 Ti O22 168.59(11) .
O4 Ti O22 90.34(9) .
O21 Ti O22 83.74(9) .
O11 Ti O22 87.11(10) .
O3 Ti O12 89.53(13) .
O4 Ti O12 169.59(10) .
O21 Ti O12 83.21(9) .
O11 Ti O12 83.79(9) .
O22 Ti O12 79.49(10) .
C31 O3 Ti 157.6(6) .
Ti O4 Ti 160.95(17) 2
C11 O11 Ti 126.6(2) .
C14 O12 Ti 132.9(2) .
C21 O21 Ti 128.8(2) .
C24 O22 Ti 135.5(2) .
C11 N11 N12 110.6(3) .
C11 N11 C111 130.6(3) .
N12 N11 C111 118.8(3) .
C13 N12 N11 106.4(3) .
C21 N21 N22 110.8(3) .
C21 N21 C211 130.6(3) .
N22 N21 C211 118.5(3) .
C23 N22 N21 106.4(3) .
O11 C11 N11 122.4(3) .
O11 C11 C12 130.4(3) .
N11 C11 C12 107.1(3) .
C14 C12 C11 121.9(3) .
C14 C12 C13 133.9(4) .
C11 C12 C13 104.1(3) .
N12 C13 C12 111.7(4) .
N12 C13 C110 117.7(4) .
C12 C13 C110 130.6(4) .
O12 C14 C12 120.4(3) .
O12 C14 C15 114.7(4) .
C12 C14 C15 124.9(4) .
C16 C15 C14 119.2(4) .
C17 C16 C15 112.7(5) .
C17 C16 C18 111.5(7) .
C15 C16 C18 104.9(5) .
C17 C16 C19 112.7(6) .
C15 C16 C19 108.0(5) .
C18 C16 C19 106.6(5) .
O21 C21 N21 123.2(3) .
O21 C21 C22 130.0(3) .
N21 C21 C22 106.8(3) .
C24 C22 C21 121.9(3) .
C24 C22 C23 134.0(3) .
C21 C22 C23 104.1(3) .
N22 C23 C22 111.8(3) .
N22 C23 C210 117.9(3) .
C22 C23 C210 130.2(3) .
O22 C24 C22 119.3(3) .
O22 C24 C25 117.2(3) .
C22 C24 C25 123.4(3) .
C24 C25 C26 114.9(3) .
C28 C26 C27 108.6(4) .
C28 C26 C29 108.4(4) .
C27 C26 C29 110.7(4) .
C28 C26 C25 111.3(3) .
C27 C26 C25 111.3(3) .
C29 C26 C25 106.6(3) .
O3 C31 C32 137.5(11) .
C116 C111 C112 120.1(4) .
C116 C111 N11 121.7(3) .
C112 C111 N11 118.2(4) .
C113 C112 C111 120.1(5) .
C114 C113 C112 120.2(5) .
C113 C114 C115 120.6(5) .
C114 C115 C116 119.4(5) .
C111 C116 C115 119.6(4) .
C212 C211 C216 119.5(3) .
C212 C211 N21 121.9(3) .
C216 C211 N21 118.6(3) .
C211 C212 C213 118.8(4) .
C214 C213 C212 122.4(4) .
C213 C214 C215 118.8(4) .
C214 C215 C216 120.4(4) .
C211 C216 C215 120.0(4) .

loop_
_geom_bond_atom_site_label_1
_geom_bond_atom_site_label_2
_geom_bond_distance
_geom_bond_site_symmetry_2
Ti O3 1.746(3) .
Ti O4 1.7972(8) .
Ti O21 1.985(2) .
Ti O11 1.992(2) .
Ti O22 2.091(2) .
Ti O12 2.095(2) .
O3 C31 1.163(8) .
O4 Ti 1.7972(8) 2
O11 C11 1.280(4) .
O12 C14 1.282(4) .
O21 C21 1.277(3) .
O22 C24 1.267(4) .
N11 C11 1.359(4) .
N11 N12 1.404(4) .
N11 C111 1.418(5) .
N12 C13 1.305(5) .
N21 C21 1.365(4) .
N21 N22 1.401(4) .
N21 C211 1.409(4) .
N22 C23 1.301(4) .
C11 C12 1.417(5) .
C12 C14 1.382(5) .
C12 C13 1.436(5) .
C13 C110 1.499(5) .
C14 C15 1.518(5) .
C15 C16 1.506(7) .
C16 C17 1.470(8) .
C16 C18 1.518(8) .
C16 C19 1.527(7) .
C21 C22 1.417(4) .
C22 C24 1.410(4) .
C22 C23 1.442(4) .
C23 C210 1.494(5) .
C24 C25 1.489(5) .
C25 C26 1.545(5) .
C26 C28 1.515(6) .
C26 C27 1.523(6) .
C26 C29 1.528(5) .
C31 C32 1.300(9) .
C111 C116 1.359(5) .
C111 C112 1.386(5) .
C112 C113 1.373(7) .
C113 C114 1.346(7) .
C114 C115 1.383(6) .
C115 C116 1.395(5) .
C211 C212 1.375(5) .
C211 C216 1.380(5) .
C212 C213 1.384(5) .
C213 C214 1.345(6) .
C214 C215 1.374(6) .
C215 C216 1.385(5) .
